data_7012316
loop_
_publ_author_name
'Spencer, Dale M.'
'Beddoes, Roy L.'
'Helliwell, Madeleine'
'Whiteley, Mark W.'

_publ_section_title
;
 Synthesis, structure and hapticity interconversion reactions of
 pentahapto-bonded cyclooctadienyl complexes of molybdenumElectronic
 supplementary information (ESI) available: 1H and 13C NMR data for
 [Mo(CO)2(L')(L2)(\h3-C8H11) 8a, 9a 11a, 12a, 3b, 8b, 9b, 10b, 11b,
 12b. See http://www.rsc.org/suppdata/dt/b2/b209975f/
;
_journal_issue 4
_journal_name_full 'Dalton Transactions'
_journal_page_first 638
_journal_paper_doi 10.1039/b209975f
_journal_year 2003
_chemical_formula_sum 'C24 H38 B F4 Mo N3 O'
_chemical_formula_weight 567.32
_space_group_IT_number 14
_symmetry_cell_setting monoclinic
_symmetry_Int_Tables_number 14
_symmetry_space_group_name_Hall '-P 2yn'
_symmetry_space_group_name_H-M 'P 1 21/n 1'
_atom_sites_solution_hydrogens geom
_atom_sites_solution_primary direct
_atom_sites_solution_secondary difmap
_audit_creation_date 1996-11-11
_audit_creation_method 'by teXsan v1.7'
_audit_update_record
;
?
;
_cell_angle_alpha 90.00
_cell_angle_beta 94.126(12)
_cell_angle_gamma 90.00
_cell_formula_units_Z 4
_cell_length_a 13.396(2)
_cell_length_b 13.653(19)
_cell_length_c 15.810(2)
_cell_measurement_reflns_used 15
_cell_measurement_temperature 295.2
_cell_measurement_theta_max 12.3
_cell_measurement_theta_min 10.2
_cell_volume 2884(4)
_computing_cell_refinement 'MSC/AFC Diffractometer Control'
_computing_data_collection 'MSC/AFC Diffractometer Control'
_computing_data_reduction 'teXsan (MSC, 1995)'
_computing_publication_material 'teXsan (MSC, 1995)'
_computing_structure_refinement 'SHELXL-97 (Sheldrick, 1997)'
_computing_structure_solution
;
DIRDIF92 PATTY (Beurskens, 1992)
;
_diffrn_ambient_temperature 295.2
_diffrn_measured_fraction_theta_full 1.000
_diffrn_measured_fraction_theta_max 1.000
_diffrn_measurement_device 'Rigaku AFC5R'
_diffrn_measurement_method \w-2\q
_diffrn_orient_matrix_UB_11 -0.01955
_diffrn_orient_matrix_UB_12 -0.02095
_diffrn_orient_matrix_UB_13 -0.05951
_diffrn_orient_matrix_UB_21 0.06867
_diffrn_orient_matrix_UB_22 0.01633
_diffrn_orient_matrix_UB_23 -0.01663
_diffrn_orient_matrix_UB_31 0.02242
_diffrn_orient_matrix_UB_32 -0.06826
_diffrn_orient_matrix_UB_33 0.01426
_diffrn_radiation_detector 'scintillation counter'
_diffrn_radiation_monochromator graphite
_diffrn_radiation_source 'Rigaku rotating anode'
_diffrn_radiation_type 'Mo K\a'
_diffrn_radiation_wavelength 0.7107
_diffrn_reflns_av_R_equivalents 0.0183
_diffrn_reflns_av_sigmaI/netI 0.0442
_diffrn_reflns_limit_h_max 15
_diffrn_reflns_limit_h_min 0
_diffrn_reflns_limit_k_max 16
_diffrn_reflns_limit_k_min 0
_diffrn_reflns_limit_l_max 18
_diffrn_reflns_limit_l_min -18
_diffrn_reflns_number 5342
_diffrn_reflns_reduction_process 'Lp corrections applied'
_diffrn_reflns_theta_full 25.07
_diffrn_reflns_theta_max 25.07
_diffrn_reflns_theta_min 1.93
_diffrn_standards_decay_% -3.04
_diffrn_standards_interval_count 150
_diffrn_standards_number 3
_exptl_absorpt_coefficient_mu 0.500
_exptl_absorpt_correction_T_max 1.000
_exptl_absorpt_correction_T_min 0.952
_exptl_absorpt_correction_type
;
\y scans (North,Phillips & Matthews, 1968)
;
_exptl_crystal_colour orange
_exptl_crystal_density_diffrn 1.307
_exptl_crystal_density_method 'not measured'
_exptl_crystal_description prismatic
_exptl_crystal_F_000 1176
_exptl_crystal_size_max 0.37
_exptl_crystal_size_mid 0.25
_exptl_crystal_size_min 0.12
_refine_diff_density_max 0.872
_refine_diff_density_min -0.841
_refine_diff_density_rms 0.106
_refine_ls_extinction_method none
_refine_ls_goodness_of_fit_ref 1.043
_refine_ls_hydrogen_treatment mixed
_refine_ls_matrix_type full
_refine_ls_number_parameters 311
_refine_ls_number_reflns 5111
_refine_ls_number_restraints 0
_refine_ls_restrained_S_all 1.043
_refine_ls_R_factor_all 0.0861
_refine_ls_R_factor_gt 0.0566
_refine_ls_shift/su_max 0.002
_refine_ls_shift/su_mean 0.000
_refine_ls_structure_factor_coef Fsqd
_refine_ls_weighting_details 'calc w=1/[\s^2^(Fo^2^)+(0.0960P)^2^+2.4970P] where P=(Fo^2^+2Fc^2^)/3'
_refine_ls_weighting_scheme calc
_refine_ls_wR_factor_gt 0.1497
_refine_ls_wR_factor_ref 0.1681
_reflns_number_gt 3774
_reflns_number_total 5111
_reflns_threshold_expression >2sigma(I)
_cod_data_source_file b209975f.txt
_cod_data_source_block Complex_6b
_cod_original_sg_symbol_H-M 'P 21/n     '
_cod_database_code 7012316

loop_
_symmetry_equiv_pos_as_xyz
'   +x,   +y,   +z'
1/2-x,1/2+y,1/2-z
'   -x,   -y,   -z'
1/2+x,1/2-y,1/2+z

loop_
_atom_site_label
_atom_site_type_symbol
_atom_site_fract_x
_atom_site_fract_y
_atom_site_fract_z
_atom_site_U_iso_or_equiv
_atom_site_adp_type
_atom_site_occupancy
_atom_site_symmetry_multiplicity
_atom_site_calc_flag
_atom_site_refinement_flags
_atom_site_disorder_assembly
_atom_site_disorder_group
Mo1 Mo 1.03450(3) 0.09880(3) 0.23639(2) 0.04363(18) Uani 1 1 d . . .
O1 O 1.2494(3) 0.0286(4) 0.2959(3) 0.0827(13) Uani 1 1 d . . .
N1 N 0.9011(3) 0.0515(3) 0.3942(3) 0.0537(10) Uani 1 1 d . . .
N2 N 1.0152(4) -0.1374(4) 0.2270(3) 0.0612(12) Uani 1 1 d . . .
N3 N 1.0993(3) 0.2856(3) 0.3560(3) 0.0554(11) Uani 1 1 d . . .
C1 C 1.0615(5) 0.1124(5) 0.0949(3) 0.0706(17) Uani 1 1 d . . .
H1 H 1.1006 0.0739 0.0617 0.085 Uiso 1 1 calc R . .
C2 C 0.9629(5) 0.0825(5) 0.1000(3) 0.0702(17) Uani 1 1 d . . .
H2 H 0.9424 0.0307 0.0647 0.084 Uiso 1 1 calc R . .
C3 C 0.8895(4) 0.1197(4) 0.1513(4) 0.0638(15) Uani 1 1 d . . .
H3 H 0.8313 0.0826 0.1526 0.077 Uiso 1 1 calc R . .
C4 C 0.8932(4) 0.2054(4) 0.2005(4) 0.0622(14) Uani 1 1 d . . .
H4 H 0.8833 0.1969 0.2576 0.075 Uiso 1 1 calc R . .
C5 C 0.9109(6) 0.3083(5) 0.1732(4) 0.0811(19) Uani 1 1 d . . .
H5A H 0.9434 0.3433 0.2210 0.097 Uiso 1 1 calc R . .
H5B H 0.8463 0.3390 0.1602 0.097 Uiso 1 1 calc R . .
C6 C 0.9721(6) 0.3223(5) 0.0987(5) 0.092(2) Uani 1 1 d . . .
H6A H 0.9661 0.3897 0.0798 0.110 Uiso 1 1 calc R . .
H6B H 0.9457 0.2807 0.0527 0.110 Uiso 1 1 calc R . .
C7 C 1.0804(6) 0.2987(5) 0.1182(4) 0.085(2) Uani 1 1 d . . .
H7A H 1.1168 0.3221 0.0713 0.102 Uiso 1 1 calc R . .
H7B H 1.1038 0.3363 0.1679 0.102 Uiso 1 1 calc R . .
C8 C 1.1093(5) 0.1945(5) 0.1340(4) 0.0676(16) Uani 1 1 d . . .
H8 H 1.1632 0.1826 0.1730 0.081 Uiso 1 1 calc R . .
C9 C 1.1704(4) 0.0539(4) 0.2747(3) 0.0557(13) Uani 1 1 d . . .
C10 C 0.9530(4) 0.0676(4) 0.3414(3) 0.0473(11) Uani 1 1 d . . .
C11 C 0.8261(4) 0.0368(4) 0.4540(3) 0.0527(12) Uani 1 1 d . . .
C12 C 0.8509(5) 0.1028(5) 0.5297(4) 0.0739(17) Uani 1 1 d . . .
H12A H 0.9126 0.0819 0.5587 0.111 Uiso 1 1 calc R . .
H12B H 0.7982 0.0991 0.5677 0.111 Uiso 1 1 calc R . .
H12C H 0.8575 0.1691 0.5107 0.111 Uiso 1 1 calc R . .
C13 C 0.7261(5) 0.0641(6) 0.4080(5) 0.083(2) Uani 1 1 d . . .
H13A H 0.7238 0.1336 0.3984 0.125 Uiso 1 1 calc R . .
H13B H 0.6726 0.0455 0.4421 0.125 Uiso 1 1 calc R . .
H13C H 0.7187 0.0305 0.3546 0.125 Uiso 1 1 calc R . .
C14 C 0.8286(5) -0.0707(4) 0.4792(4) 0.0714(17) Uani 1 1 d . . .
H14A H 0.8182 -0.1106 0.4293 0.107 Uiso 1 1 calc R . .
H14B H 0.7768 -0.0835 0.5166 0.107 Uiso 1 1 calc R . .
H14C H 0.8925 -0.0859 0.5076 0.107 Uiso 1 1 calc R . .
C15 C 1.0185(4) -0.0545(4) 0.2267(3) 0.0538(13) Uani 1 1 d . . .
C16 C 1.0122(5) -0.2446(4) 0.2315(4) 0.0650(16) Uani 1 1 d . . .
C17 C 0.9200(7) -0.2726(6) 0.2728(5) 0.103(3) Uani 1 1 d . . .
H17A H 0.9241 -0.2486 0.3300 0.155 Uiso 1 1 calc R . .
H17B H 0.9138 -0.3427 0.2731 0.155 Uiso 1 1 calc R . .
H17C H 0.8627 -0.2446 0.2419 0.155 Uiso 1 1 calc R . .
C18 C 1.0078(6) -0.2807(5) 0.1415(4) 0.091(2) Uani 1 1 d . . .
H18A H 0.9485 -0.2558 0.1111 0.137 Uiso 1 1 calc R . .
H18B H 1.0063 -0.3510 0.1411 0.137 Uiso 1 1 calc R . .
H18C H 1.0658 -0.2583 0.1149 0.137 Uiso 1 1 calc R . .
C19 C 1.1066(7) -0.2756(5) 0.2807(7) 0.127(4) Uani 1 1 d . . .
H19A H 1.1630 -0.2468 0.2560 0.190 Uiso 1 1 calc R . .
H19B H 1.1122 -0.3456 0.2793 0.190 Uiso 1 1 calc R . .
H19C H 1.1051 -0.2541 0.3384 0.190 Uiso 1 1 calc R . .
C20 C 1.0756(4) 0.2212(4) 0.3130(3) 0.0477(11) Uani 1 1 d . . .
C21 C 1.1259(4) 0.3672(4) 0.4128(4) 0.0572(13) Uani 1 1 d . . .
C22 C 1.0814(6) 0.3475(5) 0.4959(4) 0.087(2) Uani 1 1 d . . .
H22A H 1.0103 0.3393 0.4863 0.131 Uiso 1 1 calc R . .
H22B H 1.0952 0.4017 0.5336 0.131 Uiso 1 1 calc R . .
H22C H 1.1103 0.2890 0.5208 0.131 Uiso 1 1 calc R . .
C23 C 1.0815(7) 0.4584(5) 0.3714(5) 0.094(2) Uani 1 1 d . . .
H23A H 1.1039 0.4645 0.3153 0.141 Uiso 1 1 calc R . .
H23B H 1.1027 0.5147 0.4044 0.141 Uiso 1 1 calc R . .
H23C H 1.0099 0.4541 0.3682 0.141 Uiso 1 1 calc R . .
C24 C 1.2385(6) 0.3714(7) 0.4230(6) 0.111(3) Uani 1 1 d . . .
H24A H 1.2639 0.3108 0.4467 0.166 Uiso 1 1 calc R . .
H24B H 1.2590 0.4244 0.4602 0.166 Uiso 1 1 calc R . .
H24C H 1.2645 0.3816 0.3686 0.166 Uiso 1 1 calc R . .
F1 F 0.3195(6) 0.1989(4) 0.8809(5) 0.185(3) Uani 1 1 d . . .
F2 F 0.1858(6) 0.1177(8) 0.9156(7) 0.237(5) Uani 1 1 d . . .
F3 F 0.3102(10) 0.0994(13) 0.9710(12) 0.467(15) Uani 1 1 d . . .
F4 F 0.2988(11) 0.0565(10) 0.8521(11) 0.386(11) Uani 1 1 d . . .
B1 B 0.2764(9) 0.1236(9) 0.9051(8) 0.103(3) Uiso 1 1 d . . .

loop_
_atom_site_aniso_label
_atom_site_aniso_U_11
_atom_site_aniso_U_22
_atom_site_aniso_U_33
_atom_site_aniso_U_23
_atom_site_aniso_U_13
_atom_site_aniso_U_12
Mo1 0.0519(3) 0.0430(3) 0.0359(2) -0.00451(18) 0.00270(17) 0.0016(2)
O1 0.061(3) 0.099(4) 0.089(3) 0.013(3) 0.005(2) 0.017(2)
N1 0.063(3) 0.049(2) 0.049(2) -0.001(2) 0.007(2) 0.001(2)
N2 0.077(3) 0.046(3) 0.060(3) -0.010(2) 0.000(2) 0.002(2)
N3 0.071(3) 0.045(2) 0.051(2) -0.003(2) 0.007(2) -0.002(2)
C1 0.084(4) 0.092(5) 0.036(3) -0.005(3) 0.010(3) 0.003(4)
C2 0.084(4) 0.085(4) 0.039(3) -0.012(3) -0.014(3) 0.004(3)
C3 0.058(3) 0.078(4) 0.053(3) 0.004(3) -0.014(3) 0.001(3)
C4 0.071(4) 0.064(3) 0.051(3) 0.008(3) -0.002(3) 0.011(3)
C5 0.099(5) 0.073(4) 0.071(4) 0.014(3) -0.001(4) 0.029(4)
C6 0.124(6) 0.072(4) 0.077(5) 0.030(4) -0.009(4) -0.001(4)
C7 0.105(5) 0.081(5) 0.070(4) 0.025(4) 0.013(4) -0.016(4)
C8 0.077(4) 0.080(4) 0.046(3) 0.009(3) 0.007(3) -0.007(3)
C9 0.063(3) 0.052(3) 0.053(3) -0.002(2) 0.006(3) -0.002(3)
C10 0.055(3) 0.043(3) 0.043(3) 0.001(2) -0.001(2) 0.000(2)
C11 0.051(3) 0.055(3) 0.053(3) 0.005(2) 0.011(2) 0.003(2)
C12 0.086(4) 0.074(4) 0.063(4) -0.006(3) 0.016(3) 0.007(3)
C13 0.058(4) 0.087(5) 0.104(5) 0.010(4) -0.003(4) 0.013(3)
C14 0.081(4) 0.060(4) 0.074(4) 0.012(3) 0.011(3) -0.002(3)
C15 0.057(3) 0.054(3) 0.049(3) -0.012(2) -0.002(2) 0.001(3)
C16 0.087(4) 0.048(3) 0.059(3) -0.012(3) -0.002(3) -0.003(3)
C17 0.148(7) 0.081(5) 0.087(5) 0.001(4) 0.046(5) -0.009(5)
C18 0.113(6) 0.080(5) 0.082(5) -0.039(4) 0.019(4) -0.021(4)
C19 0.150(8) 0.061(4) 0.159(9) -0.012(5) -0.064(7) 0.024(5)
C20 0.058(3) 0.043(3) 0.042(2) 0.001(2) 0.005(2) 0.002(2)
C21 0.071(4) 0.044(3) 0.057(3) -0.012(2) 0.008(3) -0.003(3)
C22 0.139(7) 0.064(4) 0.060(4) -0.007(3) 0.023(4) -0.009(4)
C23 0.144(7) 0.050(4) 0.088(5) -0.003(3) 0.009(5) 0.006(4)
C24 0.071(5) 0.119(6) 0.141(8) -0.064(6) 0.002(5) -0.015(4)
F1 0.284(9) 0.099(4) 0.180(6) 0.028(4) 0.081(6) -0.048(5)
F2 0.112(5) 0.368(14) 0.239(10) -0.039(9) 0.057(6) -0.049(6)
F3 0.232(12) 0.59(3) 0.58(3) 0.47(3) -0.014(15) 0.075(15)
F4 0.419(19) 0.285(12) 0.49(2) -0.217(14) 0.299(18) -0.235(13)

loop_
_atom_type_symbol
_atom_type_description
_atom_type_scat_dispersion_real
_atom_type_scat_dispersion_imag
_atom_type_scat_source
C C 0.0033 0.0016 'International Tables Vol C Tables 4.2.6.8 and 6.1.1.4'
H H 0.0000 0.0000 'International Tables Vol C Tables 4.2.6.8 and 6.1.1.4'
B B 0.0013 0.0007 'International Tables Vol C Tables 4.2.6.8 and 6.1.1.4'
F F 0.0171 0.0103 'International Tables Vol C Tables 4.2.6.8 and 6.1.1.4'
Mo Mo -1.6832 0.6857 'International Tables Vol C Tables 4.2.6.8 and 6.1.1.4'
N N 0.0061 0.0033 'International Tables Vol C Tables 4.2.6.8 and 6.1.1.4'
O O 0.0106 0.0060 'International Tables Vol C Tables 4.2.6.8 and 6.1.1.4'

loop_
_geom_angle_atom_site_label_1
_geom_angle_atom_site_label_2
_geom_angle_atom_site_label_3
_geom_angle
_geom_angle_site_symmetry_1
_geom_angle_site_symmetry_3
_geom_angle_publ_flag
C9 Mo1 C10 102.5(2) . . ?
C9 Mo1 C15 78.5(2) . . ?
C10 Mo1 C15 78.4(2) . . ?
C9 Mo1 C20 82.7(2) . . ?
C10 Mo1 C20 80.57(19) . . ?
C15 Mo1 C20 147.94(19) . . ?
C9 Mo1 C1 96.7(2) . . ?
C10 Mo1 C1 156.2(2) . . ?
C15 Mo1 C1 91.8(2) . . ?
C20 Mo1 C1 116.1(2) . . ?
C9 Mo1 C3 159.9(2) . . ?
C10 Mo1 C3 91.3(2) . . ?
C15 Mo1 C3 90.2(2) . . ?
C20 Mo1 C3 114.3(2) . . ?
C1 Mo1 C3 66.8(2) . . ?
C9 Mo1 C2 124.7(2) . . ?
C10 Mo1 C2 121.0(2) . . ?
C15 Mo1 C2 78.6(2) . . ?
C20 Mo1 C2 133.3(2) . . ?
C1 Mo1 C2 35.1(2) . . ?
C3 Mo1 C2 35.7(2) . . ?
C9 Mo1 C8 87.4(2) . . ?
C10 Mo1 C8 158.0(2) . . ?
C15 Mo1 C8 123.1(2) . . ?
C20 Mo1 C8 81.3(2) . . ?
C1 Mo1 C8 35.2(2) . . ?
C3 Mo1 C8 85.0(2) . . ?
C2 Mo1 C8 65.2(2) . . ?
C9 Mo1 C4 161.1(2) . . ?
C10 Mo1 C4 82.2(2) . . ?
C15 Mo1 C4 120.4(2) . . ?
C20 Mo1 C4 80.0(2) . . ?
C1 Mo1 C4 84.2(2) . . ?
C3 Mo1 C4 34.5(2) . . ?
C2 Mo1 C4 64.7(2) . . ?
C8 Mo1 C4 82.5(2) . . ?
C10 N1 C11 173.0(5) . . ?
C15 N2 C16 177.5(6) . . ?
C20 N3 C21 177.7(5) . . ?
C2 C1 C8 127.6(6) . . ?
C2 C1 Mo1 72.7(3) . . ?
C8 C1 Mo1 74.6(3) . . ?
C2 C1 H1 116.2 . . ?
C8 C1 H1 116.2 . . ?
Mo1 C1 H1 129.5 . . ?
C1 C2 C3 129.2(6) . . ?
C1 C2 Mo1 72.1(3) . . ?
C3 C2 Mo1 71.9(3) . . ?
C1 C2 H2 115.4 . . ?
C3 C2 H2 115.4 . . ?
Mo1 C2 H2 136.0 . . ?
C4 C3 C2 128.2(6) . . ?
C4 C3 Mo1 77.5(3) . . ?
C2 C3 Mo1 72.4(3) . . ?
C4 C3 H3 115.9 . . ?
C2 C3 H3 115.9 . . ?
Mo1 C3 H3 126.4 . . ?
C3 C4 C5 128.6(5) . . ?
C3 C4 Mo1 68.0(3) . . ?
C5 C4 Mo1 119.7(4) . . ?
C3 C4 H4 115.7 . . ?
C5 C4 H4 115.7 . . ?
Mo1 C4 H4 82.0 . . ?
C4 C5 C6 117.0(6) . . ?
C4 C5 H5A 108.0 . . ?
C6 C5 H5A 108.0 . . ?
C4 C5 H5B 108.0 . . ?
C6 C5 H5B 108.0 . . ?
H5A C5 H5B 107.3 . . ?
C5 C6 C7 112.9(6) . . ?
C5 C6 H6A 109.0 . . ?
C7 C6 H6A 109.0 . . ?
C5 C6 H6B 109.0 . . ?
C7 C6 H6B 109.0 . . ?
H6A C6 H6B 107.8 . . ?
C8 C7 C6 118.4(6) . . ?
C8 C7 H7A 107.7 . . ?
C6 C7 H7A 107.7 . . ?
C8 C7 H7B 107.7 . . ?
C6 C7 H7B 107.7 . . ?
H7A C7 H7B 107.1 . . ?
C1 C8 C7 125.5(6) . . ?
C1 C8 Mo1 70.1(3) . . ?
C7 C8 Mo1 121.8(4) . . ?
C1 C8 H8 117.3 . . ?
C7 C8 H8 117.3 . . ?
Mo1 C8 H8 78.3 . . ?
O1 C9 Mo1 179.1(5) . . ?
N1 C10 Mo1 174.0(4) . . ?
N1 C11 C12 108.2(5) . . ?
N1 C11 C14 107.6(4) . . ?
C12 C11 C14 111.6(5) . . ?
N1 C11 C13 106.4(5) . . ?
C12 C11 C13 111.5(5) . . ?
C14 C11 C13 111.3(5) . . ?
C11 C12 H12A 109.5 . . ?
C11 C12 H12B 109.5 . . ?
H12A C12 H12B 109.5 . . ?
C11 C12 H12C 109.5 . . ?
H12A C12 H12C 109.5 . . ?
H12B C12 H12C 109.5 . . ?
C11 C13 H13A 109.5 . . ?
C11 C13 H13B 109.5 . . ?
H13A C13 H13B 109.5 . . ?
C11 C13 H13C 109.5 . . ?
H13A C13 H13C 109.5 . . ?
H13B C13 H13C 109.5 . . ?
C11 C14 H14A 109.5 . . ?
C11 C14 H14B 109.5 . . ?
H14A C14 H14B 109.5 . . ?
C11 C14 H14C 109.5 . . ?
H14A C14 H14C 109.5 . . ?
H14B C14 H14C 109.5 . . ?
N2 C15 Mo1 174.5(5) . . ?
N2 C16 C17 107.8(5) . . ?
N2 C16 C19 106.3(5) . . ?
C17 C16 C19 113.4(7) . . ?
N2 C16 C18 106.3(5) . . ?
C17 C16 C18 110.7(6) . . ?
C19 C16 C18 111.9(7) . . ?
C16 C17 H17A 109.5 . . ?
C16 C17 H17B 109.5 . . ?
H17A C17 H17B 109.5 . . ?
C16 C17 H17C 109.5 . . ?
H17A C17 H17C 109.5 . . ?
H17B C17 H17C 109.5 . . ?
C16 C18 H18A 109.5 . . ?
C16 C18 H18B 109.5 . . ?
H18A C18 H18B 109.5 . . ?
C16 C18 H18C 109.5 . . ?
H18A C18 H18C 109.5 . . ?
H18B C18 H18C 109.5 . . ?
C16 C19 H19A 109.5 . . ?
C16 C19 H19B 109.5 . . ?
H19A C19 H19B 109.5 . . ?
C16 C19 H19C 109.5 . . ?
H19A C19 H19C 109.5 . . ?
H19B C19 H19C 109.5 . . ?
N3 C20 Mo1 178.0(5) . . ?
N3 C21 C22 107.8(5) . . ?
N3 C21 C24 107.1(5) . . ?
C22 C21 C24 111.7(6) . . ?
N3 C21 C23 107.0(5) . . ?
C22 C21 C23 111.0(5) . . ?
C24 C21 C23 112.0(6) . . ?
C21 C22 H22A 109.5 . . ?
C21 C22 H22B 109.5 . . ?
H22A C22 H22B 109.5 . . ?
C21 C22 H22C 109.5 . . ?
H22A C22 H22C 109.5 . . ?
H22B C22 H22C 109.5 . . ?
C21 C23 H23A 109.5 . . ?
C21 C23 H23B 109.5 . . ?
H23A C23 H23B 109.5 . . ?
C21 C23 H23C 109.5 . . ?
H23A C23 H23C 109.5 . . ?
H23B C23 H23C 109.5 . . ?
C21 C24 H24A 109.5 . . ?
C21 C24 H24B 109.5 . . ?
H24A C24 H24B 109.5 . . ?
C21 C24 H24C 109.5 . . ?
H24A C24 H24C 109.5 . . ?
H24B C24 H24C 109.5 . . ?
F3 B1 F2 100.6(13) . . ?
F3 B1 F1 110.5(14) . . ?
F2 B1 F1 124.9(12) . . ?
F3 B1 F4 106.7(15) . . ?
F2 B1 F4 108.5(12) . . ?
F1 B1 F4 104.5(11) . . ?

loop_
_geom_bond_atom_site_label_1
_geom_bond_atom_site_label_2
_geom_bond_distance
_geom_bond_site_symmetry_2
_geom_bond_publ_flag
Mo1 C9 1.974(6) . ?
Mo1 C10 2.095(5) . ?
Mo1 C15 2.108(7) . ?
Mo1 C20 2.113(5) . ?
Mo1 C1 2.300(6) . ?
Mo1 C3 2.300(5) . ?
Mo1 C2 2.307(5) . ?
Mo1 C8 2.359(6) . ?
Mo1 C4 2.422(6) . ?
O1 C9 1.140(7) . ?
N1 C10 1.145(6) . ?
N1 C11 1.443(7) . ?
N2 C15 1.133(8) . ?
N2 C16 1.466(8) . ?
N3 C20 1.142(6) . ?
N3 C21 1.460(7) . ?
C1 C2 1.391(9) . ?
C1 C8 1.412(9) . ?
C1 H1 0.9300 . ?
C2 C3 1.413(9) . ?
C2 H2 0.9300 . ?
C3 C4 1.404(8) . ?
C3 H3 0.9300 . ?
C4 C5 1.494(9) . ?
C4 H4 0.9300 . ?
C5 C6 1.494(10) . ?
C5 H5A 0.9700 . ?
C5 H5B 0.9700 . ?
C6 C7 1.496(10) . ?
C6 H6A 0.9700 . ?
C6 H6B 0.9700 . ?
C7 C8 1.490(9) . ?
C7 H7A 0.9700 . ?
C7 H7B 0.9700 . ?
C8 H8 0.9300 . ?
C11 C12 1.515(8) . ?
C11 C14 1.521(8) . ?
C11 C13 1.524(8) . ?
C12 H12A 0.9600 . ?
C12 H12B 0.9600 . ?
C12 H12C 0.9600 . ?
C13 H13A 0.9600 . ?
C13 H13B 0.9600 . ?
C13 H13C 0.9600 . ?
C14 H14A 0.9600 . ?
C14 H14B 0.9600 . ?
C14 H14C 0.9600 . ?
C16 C17 1.487(10) . ?
C16 C19 1.498(10) . ?
C16 C18 1.503(8) . ?
C17 H17A 0.9600 . ?
C17 H17B 0.9600 . ?
C17 H17C 0.9600 . ?
C18 H18A 0.9600 . ?
C18 H18B 0.9600 . ?
C18 H18C 0.9600 . ?
C19 H19A 0.9600 . ?
C19 H19B 0.9600 . ?
C19 H19C 0.9600 . ?
C21 C22 1.506(8) . ?
C21 C24 1.507(9) . ?
C21 C23 1.508(9) . ?
C22 H22A 0.9600 . ?
C22 H22B 0.9600 . ?
C22 H22C 0.9600 . ?
C23 H23A 0.9600 . ?
C23 H23B 0.9600 . ?
C23 H23C 0.9600 . ?
C24 H24A 0.9600 . ?
C24 H24B 0.9600 . ?
C24 H24C 0.9600 . ?
F1 B1 1.253(13) . ?
F2 B1 1.239(13) . ?
F3 B1 1.153(17) . ?
F4 B1 1.292(14) . ?

loop_
_geom_torsion_atom_site_label_1
_geom_torsion_atom_site_label_2
_geom_torsion_atom_site_label_3
_geom_torsion_atom_site_label_4
_geom_torsion
_geom_torsion_site_symmetry_1
_geom_torsion_site_symmetry_2
_geom_torsion_site_symmetry_3
_geom_torsion_site_symmetry_4
_geom_torsion_publ_flag
C9 Mo1 C1 C2 145.8(4) . . . . ?
C10 Mo1 C1 C2 2.3(8) . . . . ?
C15 Mo1 C1 C2 67.2(4) . . . . ?
C20 Mo1 C1 C2 -129.0(4) . . . . ?
C3 Mo1 C1 C2 -22.2(4) . . . . ?
C8 Mo1 C1 C2 -138.4(6) . . . . ?
C4 Mo1 C1 C2 -53.2(4) . . . . ?
C9 Mo1 C1 C8 -75.7(4) . . . . ?
C10 Mo1 C1 C8 140.7(5) . . . . ?
C15 Mo1 C1 C8 -154.4(4) . . . . ?
C20 Mo1 C1 C8 9.4(5) . . . . ?
C3 Mo1 C1 C8 116.2(4) . . . . ?
C2 Mo1 C1 C8 138.4(6) . . . . ?
C4 Mo1 C1 C8 85.3(4) . . . . ?
C8 C1 C2 C3 -7.0(11) . . . . ?
Mo1 C1 C2 C3 46.9(6) . . . . ?
C8 C1 C2 Mo1 -53.9(6) . . . . ?
C9 Mo1 C2 C1 -42.7(5) . . . . ?
C10 Mo1 C2 C1 -178.9(4) . . . . ?
C15 Mo1 C2 C1 -110.0(4) . . . . ?
C20 Mo1 C2 C1 73.4(5) . . . . ?
C3 Mo1 C2 C1 143.5(6) . . . . ?
C8 Mo1 C2 C1 25.0(4) . . . . ?
C4 Mo1 C2 C1 118.3(4) . . . . ?
C9 Mo1 C2 C3 173.9(3) . . . . ?
C10 Mo1 C2 C3 37.6(5) . . . . ?
C15 Mo1 C2 C3 106.5(4) . . . . ?
C20 Mo1 C2 C3 -70.1(5) . . . . ?
C1 Mo1 C2 C3 -143.5(6) . . . . ?
C8 Mo1 C2 C3 -118.5(4) . . . . ?
C4 Mo1 C2 C3 -25.1(4) . . . . ?
C1 C2 C3 C4 10.5(11) . . . . ?
Mo1 C2 C3 C4 57.5(6) . . . . ?
C1 C2 C3 Mo1 -47.0(6) . . . . ?
C9 Mo1 C3 C4 -152.1(6) . . . . ?
C10 Mo1 C3 C4 74.3(4) . . . . ?
C15 Mo1 C3 C4 152.7(4) . . . . ?
C20 Mo1 C3 C4 -6.0(4) . . . . ?
C1 Mo1 C3 C4 -115.4(4) . . . . ?
C2 Mo1 C3 C4 -137.3(6) . . . . ?
C8 Mo1 C3 C4 -84.0(4) . . . . ?
C9 Mo1 C3 C2 -14.9(8) . . . . ?
C10 Mo1 C3 C2 -148.5(4) . . . . ?
C15 Mo1 C3 C2 -70.0(4) . . . . ?
C20 Mo1 C3 C2 131.3(4) . . . . ?
C1 Mo1 C3 C2 21.9(4) . . . . ?
C8 Mo1 C3 C2 53.2(4) . . . . ?
C4 Mo1 C3 C2 137.3(6) . . . . ?
C2 C3 C4 C5 55.7(9) . . . . ?
Mo1 C3 C4 C5 111.1(6) . . . . ?
C2 C3 C4 Mo1 -55.4(6) . . . . ?
C9 Mo1 C4 C3 150.3(6) . . . . ?
C10 Mo1 C4 C3 -103.8(4) . . . . ?
C15 Mo1 C4 C3 -32.1(4) . . . . ?
C20 Mo1 C4 C3 174.5(4) . . . . ?
C1 Mo1 C4 C3 56.6(4) . . . . ?
C2 Mo1 C4 C3 26.0(4) . . . . ?
C8 Mo1 C4 C3 92.1(4) . . . . ?
C9 Mo1 C4 C5 27.3(9) . . . . ?
C10 Mo1 C4 C5 133.2(5) . . . . ?
C15 Mo1 C4 C5 -155.1(4) . . . . ?
C20 Mo1 C4 C5 51.5(5) . . . . ?
C1 Mo1 C4 C5 -66.4(5) . . . . ?
C3 Mo1 C4 C5 -123.0(6) . . . . ?
C2 Mo1 C4 C5 -97.0(5) . . . . ?
C8 Mo1 C4 C5 -31.0(5) . . . . ?
C3 C4 C5 C6 -28.0(10) . . . . ?
Mo1 C4 C5 C6 56.5(7) . . . . ?
C4 C5 C6 C7 -71.0(9) . . . . ?
C5 C6 C7 C8 69.2(9) . . . . ?
C2 C1 C8 C7 -62.3(9) . . . . ?
Mo1 C1 C8 C7 -115.4(6) . . . . ?
C2 C1 C8 Mo1 53.1(6) . . . . ?
C6 C7 C8 C1 33.4(9) . . . . ?
C6 C7 C8 Mo1 -53.7(8) . . . . ?
C9 Mo1 C8 C1 105.5(4) . . . . ?
C10 Mo1 C8 C1 -136.8(5) . . . . ?
C15 Mo1 C8 C1 31.0(5) . . . . ?
C20 Mo1 C8 C1 -171.5(4) . . . . ?
C3 Mo1 C8 C1 -55.9(4) . . . . ?
C2 Mo1 C8 C1 -24.9(4) . . . . ?
C4 Mo1 C8 C1 -90.5(4) . . . . ?
C9 Mo1 C8 C7 -134.3(5) . . . . ?
C10 Mo1 C8 C7 -16.6(9) . . . . ?
C15 Mo1 C8 C7 151.2(5) . . . . ?
C20 Mo1 C8 C7 -51.3(5) . . . . ?
C1 Mo1 C8 C7 120.2(7) . . . . ?
C3 Mo1 C8 C7 64.3(5) . . . . ?
C2 Mo1 C8 C7 95.3(6) . . . . ?
C4 Mo1 C8 C7 29.7(5) . . . . ?
C10 Mo1 C9 O1 -171(100) . . . . ?
C15 Mo1 C9 O1 114(39) . . . . ?
C20 Mo1 C9 O1 -92(39) . . . . ?
C1 Mo1 C9 O1 24(39) . . . . ?
C3 Mo1 C9 O1 57(40) . . . . ?
C2 Mo1 C9 O1 47(39) . . . . ?
C8 Mo1 C9 O1 -10(39) . . . . ?
C4 Mo1 C9 O1 -68(40) . . . . ?
C11 N1 C10 Mo1 -19(8) . . . . ?
C9 Mo1 C10 N1 -164(4) . . . . ?
C15 Mo1 C10 N1 -89(4) . . . . ?
C20 Mo1 C10 N1 116(4) . . . . ?
C1 Mo1 C10 N1 -21(5) . . . . ?
C3 Mo1 C10 N1 1(4) . . . . ?
C2 Mo1 C10 N1 -20(4) . . . . ?
C8 Mo1 C10 N1 81(4) . . . . ?
C4 Mo1 C10 N1 35(4) . . . . ?
C10 N1 C11 C12 -110(4) . . . . ?
C10 N1 C11 C14 129(4) . . . . ?
C10 N1 C11 C13 9(4) . . . . ?
C16 N2 C15 Mo1 27(18) . . . . ?
C9 Mo1 C15 N2 34(5) . . . . ?
C10 Mo1 C15 N2 -72(5) . . . . ?
C20 Mo1 C15 N2 -21(5) . . . . ?
C1 Mo1 C15 N2 130(5) . . . . ?
C3 Mo1 C15 N2 -163(5) . . . . ?
C2 Mo1 C15 N2 163(5) . . . . ?
C8 Mo1 C15 N2 113(5) . . . . ?
C4 Mo1 C15 N2 -145(5) . . . . ?
C15 N2 C16 C17 73(14) . . . . ?
C15 N2 C16 C19 -49(14) . . . . ?
C15 N2 C16 C18 -168(13) . . . . ?
C21 N3 C20 Mo1 -88(21) . . . . ?
C9 Mo1 C20 N3 -38(14) . . . . ?
C10 Mo1 C20 N3 66(14) . . . . ?
C15 Mo1 C20 N3 17(14) . . . . ?
C1 Mo1 C20 N3 -132(14) . . . . ?
C3 Mo1 C20 N3 153(14) . . . . ?
C2 Mo1 C20 N3 -170(14) . . . . ?
C8 Mo1 C20 N3 -126(14) . . . . ?
C4 Mo1 C20 N3 150(14) . . . . ?
C20 N3 C21 C22 28(14) . . . . ?
C20 N3 C21 C24 148(14) . . . . ?
C20 N3 C21 C23 -92(14) . . . . ?
